data_1504598
loop_
_publ_author_name
'Pappenfus, Ted M.'
'Hermanson, Bethany J.'
'Helland, Tyler J.'
'Lee, Garett G. W.'
'Drew, Steven M.'
'Mann, Kent R.'
'McGee, Kari A.'
'Rasmussen, Seth C.'

_publ_section_title
;
 Reduced band gap dithieno[3,2-b:2',3'-d]pyrroles: new n-type organic
 materials via unexpected reactivity.
;
_journal_issue 8
_journal_name_full 'Organic letters'
_journal_page_first 1553
_journal_page_last 1556
_journal_paper_doi 10.1021/ol8002018
_journal_volume 10
_journal_year 2008
_chemical_formula_moiety 'C30 H19 N7 S2, C7 H8'
_chemical_formula_sum 'C37 H27 N7 S2'
_chemical_formula_weight 633.78
_chemical_name_common 05274
_chemical_name_systematic
; 
 ? 
;
_space_group_IT_number 2
_symmetry_cell_setting triclinic
_symmetry_space_group_name_Hall '-P 1'
_symmetry_space_group_name_H-M 'P -1'
_atom_sites_solution_hydrogens geom
_atom_sites_solution_primary direct
_atom_sites_solution_secondary difmap
_audit_creation_method SHELXL-97
_cell_angle_alpha 98.738(2)
_cell_angle_beta 95.006(2)
_cell_angle_gamma 104.636(2)
_cell_formula_units_Z 2
_cell_length_a 8.0559(7)
_cell_length_b 10.0180(9)
_cell_length_c 21.3683(19)
_cell_measurement_reflns_used 2487
_cell_measurement_temperature 173(2)
_cell_volume 1634.9(3)
_computing_cell_refinement 'SAINT, Bruker'
_computing_data_collection 'SMART, Bruker'
_computing_molecular_graphics 'SHELXTL, Bruker'
_computing_structure_refinement 'SHELXL-97 (Sheldrick, 1997)'
_computing_structure_solution 'SHELXS-97 (Sheldrick, 1990)'
_diffrn_ambient_temperature 173(2)
_diffrn_measured_fraction_theta_full 0.995
_diffrn_measured_fraction_theta_max 0.995
_diffrn_measurement_device_type 'Bruker SMART Platform CCD'
_diffrn_measurement_method 'area detector, omega scans'
_diffrn_radiation_monochromator graphite
_diffrn_radiation_source 'normal-focus sealed tube'
_diffrn_radiation_type MoK\a
_diffrn_radiation_wavelength 0.71073
_diffrn_reflns_av_R_equivalents 0.0306
_diffrn_reflns_av_sigmaI/netI 0.0349
_diffrn_reflns_limit_h_max 9
_diffrn_reflns_limit_h_min -9
_diffrn_reflns_limit_k_max 11
_diffrn_reflns_limit_k_min -11
_diffrn_reflns_limit_l_max 25
_diffrn_reflns_limit_l_min -25
_diffrn_reflns_number 16011
_diffrn_reflns_theta_full 25.05
_diffrn_reflns_theta_max 25.05
_diffrn_reflns_theta_min 0.97
_exptl_absorpt_coefficient_mu 0.201
_exptl_absorpt_correction_T_max 0.990000
_exptl_absorpt_correction_T_min 0.851242
_exptl_absorpt_correction_type multi-scan
_exptl_absorpt_process_details 'SADABS, R. Blessing, 1995'
_exptl_crystal_colour red
_exptl_crystal_density_diffrn 1.287
_exptl_crystal_density_method 'not measured'
_exptl_crystal_description plate
_exptl_crystal_F_000 660
_exptl_crystal_size_max 0.45
_exptl_crystal_size_mid 0.20
_exptl_crystal_size_min 0.05
_refine_diff_density_max 0.928
_refine_diff_density_min -0.369
_refine_diff_density_rms 0.089
_refine_ls_extinction_method none
_refine_ls_goodness_of_fit_ref 1.088
_refine_ls_hydrogen_treatment riding
_refine_ls_matrix_type full
_refine_ls_number_parameters 416
_refine_ls_number_reflns 5762
_refine_ls_number_restraints 0
_refine_ls_restrained_S_all 1.088
_refine_ls_R_factor_all 0.0743
_refine_ls_R_factor_gt 0.0503
_refine_ls_shift/su_max 0.000
_refine_ls_shift/su_mean 0.000
_refine_ls_structure_factor_coef Fsqd
_refine_ls_weighting_details 'calc w=1/[\s^2^(Fo^2^)+(0.0719P)^2^+1.4591P] where P=(Fo^2^+2Fc^2^)/3'
_refine_ls_weighting_scheme calc
_refine_ls_wR_factor_gt 0.1294
_refine_ls_wR_factor_ref 0.1525
_reflns_number_gt 4354
_reflns_number_total 5762
_reflns_threshold_expression >2sigma(I)
_cod_data_source_file ol8002018-file002.cif
_cod_data_source_block BTCV-DTP
_cod_original_sg_symbol_H-M P-1
_cod_database_code 1504598

loop_
_symmetry_equiv_pos_as_xyz
'x, y, z'
'-x, -y, -z'

loop_
_atom_site_label
_atom_site_type_symbol
_atom_site_fract_x
_atom_site_fract_y
_atom_site_fract_z
_atom_site_U_iso_or_equiv
_atom_site_adp_type
_atom_site_occupancy
_atom_site_symmetry_multiplicity
_atom_site_calc_flag
_atom_site_refinement_flags
N2 N 0.8637(4) 0.2954(3) 0.22803(16) 0.0528(8) Uani 1 1 d .
S1 S 0.67245(9) 0.61301(7) 0.07973(3) 0.0318(2) Uani 1 1 d .
C1 C 0.7292(3) 0.5211(3) 0.13840(14) 0.0308(6) Uani 1 1 d .
S2 S 0.50164(9) 0.96967(7) 0.10359(3) 0.02785(19) Uani 1 1 d .
N3 N 0.9625(4) 0.1258(3) 0.06554(14) 0.0474(7) Uani 1 1 d .
C2 C 0.7075(3) 0.5781(3) 0.19916(14) 0.0292(6) Uani 1 1 d .
H2A H 0.7317 0.5424 0.2366 0.035 Uiso 1 1 calc R
N4 N 0.7814(5) 0.4132(4) -0.03547(15) 0.0641(9) Uani 1 1 d .
C3 C 0.6451(3) 0.6956(3) 0.19774(13) 0.0264(6) Uani 1 1 d .
N5 N 0.3773(4) 1.3010(3) 0.29405(13) 0.0445(7) Uani 1 1 d .
C4 C 0.6210(3) 0.7295(3) 0.13717(13) 0.0260(6) Uani 1 1 d .
N6 N 0.2438(3) 1.4690(3) 0.16443(13) 0.0414(6) Uani 1 1 d .
C5 C 0.5661(3) 0.8531(3) 0.14542(13) 0.0257(6) Uani 1 1 d .
N7 N 0.3932(4) 1.1913(3) 0.01351(12) 0.0414(6) Uani 1 1 d .
C6 C 0.5588(3) 0.8892(3) 0.21087(13) 0.0247(6) Uani 1 1 d .
N1 N 0.6062(3) 0.7927(2) 0.24333(11) 0.0263(5) Uani 1 1 d .
C7 C 0.5014(3) 1.0074(3) 0.22808(13) 0.0253(6) Uani 1 1 d .
H7A H 0.4889 1.0445 0.2705 0.030 Uiso 1 1 calc R
C8 C 0.4648(3) 1.0638(3) 0.17492(13) 0.0260(6) Uani 1 1 d .
C9 C 0.6025(4) 0.7911(3) 0.30978(13) 0.0284(6) Uani 1 1 d .
C10 C 0.5238(4) 0.6683(3) 0.33003(15) 0.0346(7) Uani 1 1 d .
H10A H 0.4757 0.5839 0.3000 0.042 Uiso 1 1 calc R
C11 C 0.5165(4) 0.6702(4) 0.39444(16) 0.0436(8) Uani 1 1 d .
H11A H 0.4637 0.5856 0.4083 0.052 Uiso 1 1 calc R
C12 C 0.5838(4) 0.7915(4) 0.43956(15) 0.0420(8) Uani 1 1 d .
C13 C 0.6618(4) 0.9124(3) 0.41805(15) 0.0419(8) Uani 1 1 d .
H13A H 0.7090 0.9969 0.4481 0.050 Uiso 1 1 calc R
C14 C 0.6731(4) 0.9134(3) 0.35384(15) 0.0367(7) Uani 1 1 d .
H14A H 0.7289 0.9974 0.3401 0.044 Uiso 1 1 calc R
C15 C 0.5685(6) 0.7918(5) 0.50962(17) 0.0626(11) Uani 1 1 d .
H15A H 0.6164 0.8890 0.5334 0.075 Uiso 1 1 calc R
H15B H 0.4444 0.7622 0.5148 0.075 Uiso 1 1 calc R
C16 C 0.6598(8) 0.6979(6) 0.5389(2) 0.0899(17) Uani 1 1 d .
H16A H 0.6254 0.6921 0.5820 0.108 Uiso 1 1 calc R
H16B H 0.6178 0.6025 0.5129 0.108 Uiso 1 1 calc R
C17 C 0.8475(7) 0.7396(5) 0.5449(2) 0.0816(15) Uani 1 1 d .
H17A H 0.8917 0.8356 0.5702 0.098 Uiso 1 1 calc R
H17B H 0.8843 0.7412 0.5019 0.098 Uiso 1 1 calc R
C18 C 0.9255(7) 0.6389(6) 0.5773(2) 0.0897(15) Uani 1 1 d .
H18A H 0.8877 0.6384 0.6202 0.108 Uiso 1 1 calc R
H18B H 0.8775 0.5430 0.5522 0.108 Uiso 1 1 calc R
C19 C 1.1063(8) 0.6698(6) 0.5843(3) 0.117(2) Uani 1 1 d .
H19A H 1.1548 0.7624 0.6124 0.141 Uiso 1 1 calc R
H19B H 1.1452 0.6772 0.5420 0.141 Uiso 1 1 calc R
C20 C 1.1817(7) 0.5599(6) 0.6127(3) 0.0985(18) Uani 1 1 d .
H20A H 1.3083 0.5890 0.6162 0.148 Uiso 1 1 calc R
H20B H 1.1375 0.4681 0.5847 0.148 Uiso 1 1 calc R
H20C H 1.1466 0.5532 0.6552 0.148 Uiso 1 1 calc R
C21 C 0.8397(4) 0.3399(3) 0.18387(16) 0.0357(7) Uani 1 1 d .
C22 C 0.9044(4) 0.2187(3) 0.06913(17) 0.0437(8) Uani 1 1 d .
C23 C 0.8017(4) 0.3833(3) 0.01270(17) 0.0392(7) Uani 1 1 d .
C24 C 0.7986(4) 0.4018(3) 0.12572(16) 0.0380(7) Uani 1 1 d .
C25 C 0.8324(4) 0.3378(3) 0.07066(16) 0.0416(8) Uani 1 1 d .
C26 C 0.3864(4) 1.2492(3) 0.24379(14) 0.0291(6) Uani 1 1 d .
C27 C 0.2950(4) 1.3744(3) 0.14903(14) 0.0307(6) Uani 1 1 d .
C28 C 0.3759(4) 1.2141(3) 0.06633(15) 0.0306(6) Uani 1 1 d .
C29 C 0.4021(3) 1.1860(3) 0.17902(13) 0.0263(6) Uani 1 1 d .
C30 C 0.3584(4) 1.2538(3) 0.13191(13) 0.0277(6) Uani 1 1 d .
C31 C 0.1034(4) 0.8520(4) 0.28789(17) 0.0462(8) Uani 1 1 d .
C32 C 0.0495(4) 0.9646(3) 0.2706(2) 0.0499(9) Uani 1 1 d .
H32A H 0.0308 1.0334 0.3030 0.060 Uiso 1 1 calc R
C33 C 0.0228(4) 0.9782(3) 0.2079(2) 0.0497(9) Uani 1 1 d .
H33A H -0.0161 1.0549 0.1972 0.060 Uiso 1 1 calc R
C34 C 0.0526(4) 0.8804(3) 0.16004(18) 0.0454(8) Uani 1 1 d .
H34A H 0.0342 0.8894 0.1165 0.055 Uiso 1 1 calc R
C35 C 0.1093(4) 0.7693(3) 0.17638(16) 0.0400(8) Uani 1 1 d .
H35A H 0.1316 0.7023 0.1440 0.048 Uiso 1 1 calc R
C36 C 0.1336(4) 0.7557(3) 0.23934(17) 0.0405(8) Uani 1 1 d .
H36A H 0.1718 0.6786 0.2498 0.049 Uiso 1 1 calc R
C37 C 0.1304(6) 0.8360(5) 0.3568(2) 0.0730(12) Uani 1 1 d .
H37C H 0.0579 0.8834 0.3813 0.109 Uiso 1 1 calc R
H37D H 0.2524 0.8782 0.3742 0.109 Uiso 1 1 calc R
H37A H 0.0986 0.7362 0.3595 0.109 Uiso 1 1 calc R

loop_
_atom_site_aniso_label
_atom_site_aniso_U_11
_atom_site_aniso_U_22
_atom_site_aniso_U_33
_atom_site_aniso_U_23
_atom_site_aniso_U_13
_atom_site_aniso_U_12
N2 0.0594(19) 0.0458(17) 0.062(2) 0.0187(15) 0.0044(15) 0.0260(15)
S1 0.0334(4) 0.0293(4) 0.0329(4) -0.0014(3) 0.0034(3) 0.0133(3)
C1 0.0232(14) 0.0227(13) 0.0438(18) 0.0004(12) 0.0030(12) 0.0048(11)
S2 0.0330(4) 0.0269(4) 0.0271(4) 0.0058(3) 0.0052(3) 0.0134(3)
N3 0.0497(17) 0.0450(16) 0.0516(18) 0.0003(13) 0.0067(14) 0.0254(14)
C2 0.0247(14) 0.0234(14) 0.0390(17) 0.0051(12) 0.0021(12) 0.0065(11)
N4 0.076(2) 0.084(2) 0.0390(19) 0.0052(17) 0.0145(16) 0.035(2)
C3 0.0238(14) 0.0218(13) 0.0324(15) 0.0025(11) 0.0023(11) 0.0060(11)
N5 0.0654(19) 0.0390(15) 0.0322(16) 0.0018(12) 0.0089(13) 0.0217(14)
C4 0.0222(14) 0.0241(13) 0.0310(15) 0.0017(11) 0.0006(11) 0.0076(11)
N6 0.0482(16) 0.0361(15) 0.0448(16) 0.0080(12) 0.0047(13) 0.0203(13)
C5 0.0247(14) 0.0219(13) 0.0307(15) 0.0042(11) 0.0025(11) 0.0075(11)
N7 0.0526(17) 0.0462(16) 0.0312(15) 0.0106(12) 0.0086(12) 0.0210(13)
C6 0.0234(14) 0.0218(13) 0.0290(15) 0.0053(11) 0.0035(11) 0.0058(11)
N1 0.0310(12) 0.0223(11) 0.0278(12) 0.0052(9) 0.0038(10) 0.0109(10)
C7 0.0271(14) 0.0232(13) 0.0259(14) 0.0029(11) 0.0056(11) 0.0076(11)
C8 0.0249(14) 0.0223(13) 0.0313(15) 0.0045(11) 0.0049(11) 0.0067(11)
C9 0.0307(15) 0.0284(14) 0.0290(15) 0.0065(12) 0.0037(12) 0.0128(12)
C10 0.0400(17) 0.0269(15) 0.0388(17) 0.0077(13) 0.0039(13) 0.0114(13)
C11 0.053(2) 0.0456(19) 0.0424(19) 0.0222(16) 0.0151(16) 0.0205(16)
C12 0.0478(19) 0.055(2) 0.0339(17) 0.0127(15) 0.0086(14) 0.0289(16)
C13 0.049(2) 0.0425(18) 0.0340(17) -0.0007(14) 0.0018(14) 0.0185(15)
C14 0.0410(18) 0.0307(15) 0.0379(17) 0.0050(13) 0.0037(14) 0.0098(13)
C15 0.077(3) 0.090(3) 0.036(2) 0.020(2) 0.0198(19) 0.041(2)
C16 0.141(5) 0.102(4) 0.043(3) 0.027(2) 0.019(3) 0.051(4)
C17 0.106(4) 0.102(4) 0.047(2) -0.004(2) -0.006(2) 0.061(3)
C18 0.103(4) 0.106(4) 0.067(3) 0.010(3) 0.008(3) 0.047(3)
C19 0.103(5) 0.088(4) 0.140(6) -0.023(4) -0.021(4) 0.026(3)
C20 0.098(4) 0.109(4) 0.094(4) -0.003(3) -0.022(3) 0.063(3)
C21 0.0329(16) 0.0330(16) 0.0419(19) 0.0013(14) 0.0071(14) 0.0128(13)
C22 0.0331(17) 0.0366(18) 0.060(2) -0.0045(15) 0.0070(15) 0.0138(14)
C23 0.0373(18) 0.0376(17) 0.046(2) 0.0063(15) 0.0001(14) 0.0187(14)
C24 0.0262(15) 0.0289(15) 0.055(2) 0.0004(14) 0.0065(14) 0.0052(12)
C25 0.0354(17) 0.0433(18) 0.045(2) 0.0030(15) 0.0035(14) 0.0125(14)
C26 0.0335(16) 0.0227(14) 0.0340(17) 0.0084(12) 0.0030(12) 0.0112(12)
C27 0.0307(15) 0.0289(15) 0.0349(16) 0.0087(12) 0.0024(12) 0.0116(12)
C28 0.0297(15) 0.0277(14) 0.0373(18) 0.0091(12) 0.0042(13) 0.0112(12)
C29 0.0242(14) 0.0240(13) 0.0295(15) 0.0038(11) 0.0039(11) 0.0050(11)
C30 0.0300(15) 0.0248(14) 0.0296(15) 0.0051(11) 0.0053(12) 0.0090(11)
C31 0.0320(17) 0.050(2) 0.052(2) -0.0034(16) 0.0076(15) 0.0098(15)
C32 0.0354(18) 0.0377(18) 0.073(3) -0.0090(17) 0.0132(17) 0.0120(15)
C33 0.0302(17) 0.0342(17) 0.087(3) 0.0114(18) 0.0103(17) 0.0114(14)
C34 0.0314(17) 0.0447(19) 0.056(2) 0.0076(16) 0.0062(15) 0.0031(14)
C35 0.0276(16) 0.0342(17) 0.053(2) -0.0026(15) 0.0088(14) 0.0042(13)
C36 0.0287(16) 0.0344(17) 0.056(2) 0.0001(15) 0.0048(14) 0.0098(13)
C37 0.073(3) 0.089(3) 0.057(3) -0.003(2) 0.006(2) 0.030(2)

loop_
_atom_type_symbol
_atom_type_description
_atom_type_scat_dispersion_real
_atom_type_scat_dispersion_imag
_atom_type_scat_source
C C 0.0033 0.0016 'International Tables Vol C Tables 4.2.6.8 and 6.1.1.4'
H H 0.0000 0.0000 'International Tables Vol C Tables 4.2.6.8 and 6.1.1.4'
N N 0.0061 0.0033 'International Tables Vol C Tables 4.2.6.8 and 6.1.1.4'
S S 0.1246 0.1234 'International Tables Vol C Tables 4.2.6.8 and 6.1.1.4'

loop_
_geom_angle_atom_site_label_1
_geom_angle_atom_site_label_2
_geom_angle_atom_site_label_3
_geom_angle
C4 S1 C1 90.21(13)
C2 C1 C24 122.6(3)
C2 C1 S1 113.2(2)
C24 C1 S1 124.2(2)
C5 S2 C8 90.16(13)
C1 C2 C3 110.4(3)
C1 C2 H2A 124.8
C3 C2 H2A 124.8
N1 C3 C2 134.9(3)
N1 C3 C4 110.4(2)
C2 C3 C4 114.7(2)
C3 C4 C5 106.7(2)
C3 C4 S1 111.50(19)
C5 C4 S1 141.8(2)
C6 C5 C4 106.5(2)
C6 C5 S2 111.17(19)
C4 C5 S2 142.3(2)
N1 C6 C7 134.8(3)
N1 C6 C5 110.3(2)
C7 C6 C5 114.8(2)
C6 N1 C3 106.1(2)
C6 N1 C9 125.7(2)
C3 N1 C9 128.1(2)
C8 C7 C6 110.7(2)
C8 C7 H7A 124.7
C6 C7 H7A 124.7
C7 C8 C29 122.4(2)
C7 C8 S2 113.1(2)
C29 C8 S2 124.5(2)
C14 C9 C10 120.1(3)
C14 C9 N1 119.8(2)
C10 C9 N1 120.0(3)
C11 C10 C9 119.1(3)
C11 C10 H10A 120.5
C9 C10 H10A 120.5
C10 C11 C12 122.1(3)
C10 C11 H11A 118.9
C12 C11 H11A 118.9
C13 C12 C11 117.6(3)
C13 C12 C15 121.3(3)
C11 C12 C15 121.0(3)
C12 C13 C14 121.7(3)
C12 C13 H13A 119.2
C14 C13 H13A 119.2
C9 C14 C13 119.4(3)
C9 C14 H14A 120.3
C13 C14 H14A 120.3
C16 C15 C12 114.3(3)
C16 C15 H15A 108.7
C12 C15 H15A 108.7
C16 C15 H15B 108.7
C12 C15 H15B 108.7
H15A C15 H15B 107.6
C17 C16 C15 116.3(4)
C17 C16 H16A 108.2
C15 C16 H16A 108.2
C17 C16 H16B 108.2
C15 C16 H16B 108.2
H16A C16 H16B 107.4
C16 C17 C18 111.5(5)
C16 C17 H17A 109.3
C18 C17 H17A 109.3
C16 C17 H17B 109.3
C18 C17 H17B 109.3
H17A C17 H17B 108.0
C19 C18 C17 115.5(5)
C19 C18 H18A 108.4
C17 C18 H18A 108.4
C19 C18 H18B 108.4
C17 C18 H18B 108.4
H18A C18 H18B 107.5
C18 C19 C20 114.5(6)
C18 C19 H19A 108.6
C20 C19 H19A 108.6
C18 C19 H19B 108.6
C20 C19 H19B 108.6
H19A C19 H19B 107.6
C19 C20 H20A 109.5
C19 C20 H20B 109.5
H20A C20 H20B 109.5
C19 C20 H20C 109.5
H20A C20 H20C 109.5
H20B C20 H20C 109.5
N2 C21 C24 176.8(3)
N3 C22 C25 177.3(4)
N4 C23 C25 175.6(4)
C25 C24 C1 129.8(3)
C25 C24 C21 115.2(3)
C1 C24 C21 115.0(3)
C24 C25 C23 121.9(3)
C24 C25 C22 120.4(3)
C23 C25 C22 117.7(3)
N5 C26 C29 178.4(3)
N6 C27 C30 177.9(3)
N7 C28 C30 175.5(3)
C30 C29 C8 129.9(3)
C30 C29 C26 115.4(2)
C8 C29 C26 114.8(2)
C29 C30 C28 123.8(2)
C29 C30 C27 118.6(3)
C28 C30 C27 117.5(2)
C36 C31 C32 117.5(3)
C36 C31 C37 121.0(3)
C32 C31 C37 121.4(3)
C33 C32 C31 121.5(3)
C33 C32 H32A 119.3
C31 C32 H32A 119.3
C32 C33 C34 120.1(3)
C32 C33 H33A 119.9
C34 C33 H33A 119.9
C35 C34 C33 119.2(3)
C35 C34 H34A 120.4
C33 C34 H34A 120.4
C36 C35 C34 120.2(3)
C36 C35 H35A 119.9
C34 C35 H35A 119.9
C35 C36 C31 121.5(3)
C35 C36 H36A 119.3
C31 C36 H36A 119.3
C31 C37 H37C 109.5
C31 C37 H37D 109.5
H37C C37 H37D 109.5
C31 C37 H37A 109.5
H37C C37 H37A 109.5
H37D C37 H37A 109.5

loop_
_geom_bond_atom_site_label_1
_geom_bond_atom_site_label_2
_geom_bond_distance
N2 C21 1.125(4)
S1 C4 1.714(3)
S1 C1 1.759(3)
C1 C2 1.381(4)
C1 C24 1.442(4)
S2 C5 1.725(3)
S2 C8 1.757(3)
N3 C22 1.138(4)
C2 C3 1.394(4)
C2 H2A 0.9500
N4 C23 1.125(4)
C3 N1 1.383(3)
C3 C4 1.397(4)
N5 C26 1.137(4)
C4 C5 1.408(4)
N6 C27 1.141(4)
C5 C6 1.401(4)
N7 C28 1.145(4)
C6 N1 1.381(3)
C6 C7 1.387(4)
N1 C9 1.425(4)
C7 C8 1.385(4)
C7 H7A 0.9500
C8 C29 1.431(4)
C9 C14 1.384(4)
C9 C10 1.385(4)
C10 C11 1.380(4)
C10 H10A 0.9500
C11 C12 1.386(5)
C11 H11A 0.9500
C12 C13 1.381(5)
C12 C15 1.512(5)
C13 C14 1.384(4)
C13 H13A 0.9500
C14 H14A 0.9500
C15 C16 1.505(6)
C15 H15A 0.9900
C15 H15B 0.9900
C16 C17 1.452(7)
C16 H16A 0.9900
C16 H16B 0.9900
C17 C18 1.533(6)
C17 H17A 0.9900
C17 H17B 0.9900
C18 C19 1.400(8)
C18 H18A 0.9900
C18 H18B 0.9900
C19 C20 1.557(8)
C19 H19A 0.9900
C19 H19B 0.9900
C20 H20A 0.9800
C20 H20B 0.9800
C20 H20C 0.9800
C21 C24 1.518(5)
C22 C25 1.451(5)
C23 C25 1.406(5)
C24 C25 1.336(4)
C26 C29 1.462(4)
C27 C30 1.437(4)
C28 C30 1.427(4)
C29 C30 1.366(4)
C31 C36 1.387(5)
C31 C32 1.394(5)
C31 C37 1.507(5)
C32 C33 1.372(5)
C32 H32A 0.9500
C33 C34 1.386(5)
C33 H33A 0.9500
C34 C35 1.384(5)
C34 H34A 0.9500
C35 C36 1.375(5)
C35 H35A 0.9500
C36 H36A 0.9500
C37 H37C 0.9800
C37 H37D 0.9800
C37 H37A 0.9800

loop_
_geom_torsion_atom_site_label_1
_geom_torsion_atom_site_label_2
_geom_torsion_atom_site_label_3
_geom_torsion_atom_site_label_4
_geom_torsion
C4 S1 C1 C2 0.5(2)
C4 S1 C1 C24 -177.0(2)
C24 C1 C2 C3 177.5(3)
S1 C1 C2 C3 0.0(3)
C1 C2 C3 N1 -177.6(3)
C1 C2 C3 C4 -0.7(3)
N1 C3 C4 C5 0.4(3)
C2 C3 C4 C5 -177.3(2)
N1 C3 C4 S1 178.74(18)
C2 C3 C4 S1 1.1(3)
C1 S1 C4 C3 -0.9(2)
C1 S1 C4 C5 176.6(3)
C3 C4 C5 C6 -0.1(3)
S1 C4 C5 C6 -177.6(3)
C3 C4 C5 S2 -177.9(3)
S1 C4 C5 S2 4.6(6)
C8 S2 C5 C6 -0.4(2)
C8 S2 C5 C4 177.4(3)
C4 C5 C6 N1 -0.2(3)
S2 C5 C6 N1 178.35(18)
C4 C5 C6 C7 -178.1(2)
S2 C5 C6 C7 0.5(3)
C7 C6 N1 C3 177.7(3)
C5 C6 N1 C3 0.5(3)
C7 C6 N1 C9 1.7(5)
C5 C6 N1 C9 -175.5(2)
C2 C3 N1 C6 176.5(3)
C4 C3 N1 C6 -0.5(3)
C2 C3 N1 C9 -7.7(5)
C4 C3 N1 C9 175.3(2)
N1 C6 C7 C8 -177.5(3)
C5 C6 C7 C8 -0.4(3)
C6 C7 C8 C29 179.6(2)
C6 C7 C8 S2 0.1(3)
C5 S2 C8 C7 0.2(2)
C5 S2 C8 C29 -179.4(2)
C6 N1 C9 C14 -47.8(4)
C3 N1 C9 C14 137.1(3)
C6 N1 C9 C10 130.4(3)
C3 N1 C9 C10 -44.7(4)
C14 C9 C10 C11 0.3(4)
N1 C9 C10 C11 -177.9(3)
C9 C10 C11 C12 0.7(5)
C10 C11 C12 C13 -0.8(5)
C10 C11 C12 C15 177.8(3)
C11 C12 C13 C14 0.0(5)
C15 C12 C13 C14 -178.7(3)
C10 C9 C14 C13 -1.1(4)
N1 C9 C14 C13 177.1(3)
C12 C13 C14 C9 0.9(5)
C13 C12 C15 C16 -118.8(4)
C11 C12 C15 C16 62.5(5)
C12 C15 C16 C17 67.9(5)
C15 C16 C17 C18 178.1(4)
C16 C17 C18 C19 179.1(5)
C17 C18 C19 C20 -175.7(4)
C2 C1 C24 C25 -177.6(3)
S1 C1 C24 C25 -0.4(5)
C2 C1 C24 C21 2.2(4)
S1 C1 C24 C21 179.5(2)
N2 C21 C24 C25 -145(6)
N2 C21 C24 C1 35(6)
C1 C24 C25 C23 0.0(5)
C21 C24 C25 C23 -179.8(3)
C1 C24 C25 C22 179.4(3)
C21 C24 C25 C22 -0.4(4)
N4 C23 C25 C24 177(5)
N4 C23 C25 C22 -2(5)
N3 C22 C25 C24 -166(7)
N3 C22 C25 C23 13(8)
C7 C8 C29 C30 -179.3(3)
S2 C8 C29 C30 0.2(4)
C7 C8 C29 C26 2.3(4)
S2 C8 C29 C26 -178.2(2)
N5 C26 C29 C30 -67(11)
N5 C26 C29 C8 112(11)
C8 C29 C30 C28 -2.8(5)
C26 C29 C30 C28 175.7(3)
C8 C29 C30 C27 178.8(3)
C26 C29 C30 C27 -2.7(4)
N7 C28 C30 C29 -142(4)
N7 C28 C30 C27 36(4)
N6 C27 C30 C29 -14(9)
N6 C27 C30 C28 167(9)
C36 C31 C32 C33 1.6(5)
C37 C31 C32 C33 -179.2(3)
C31 C32 C33 C34 -1.2(5)
C32 C33 C34 C35 0.0(5)
C33 C34 C35 C36 0.8(5)
C34 C35 C36 C31 -0.4(5)
C32 C31 C36 C35 -0.8(5)
C37 C31 C36 C35 180.0(3)
